data_2222579
loop_
_publ_author_name
'Subashini, R.'
'R. Hathwar, Venkatesha'
'Maiyalagan, T.'
'Reddy, G. Ganesh Kumar'
'Khan, F. Nawaz'

_publ_section_title
;
 3-Acetyl-6-chloro-1-ethyl-4-phenylquinolin-2(1<i>H</i>)-one
;
_journal_coeditor_code BT2983
_journal_issue 8
_journal_name_full 'Acta Crystallographica Section E'
_journal_page_first o1800
_journal_page_last o1801
_journal_paper_doi 10.1107/S1600536809024830
_journal_volume 65
_journal_year 2009
_chemical_formula_iupac 'C19 H16 Cl N O2'
_chemical_formula_moiety 'C19 H16 Cl N O2'
_chemical_formula_sum 'C19 H16 Cl N O2'
_chemical_formula_weight 325.78
_chemical_name_systematic
;
3-Acetyl-6-chloro-1-ethyl-4-phenylquinolin-2(1<i>H</i>)-one
;
_space_group_IT_number 14
_symmetry_cell_setting monoclinic
_symmetry_space_group_name_Hall '-P 2ybc'
_symmetry_space_group_name_H-M 'P 1 21/c 1'
_atom_sites_solution_hydrogens geom
_atom_sites_solution_primary direct
_atom_sites_solution_secondary difmap
_cell_angle_alpha 90
_cell_angle_beta 103.245(8)
_cell_angle_gamma 90
_cell_formula_units_Z 4
_cell_length_a 9.6480(8)
_cell_length_b 17.5756(11)
_cell_length_c 9.9694(7)
_cell_measurement_reflns_used 1023
_cell_measurement_temperature 290(2)
_cell_measurement_theta_max 20.56
_cell_measurement_theta_min 1.65
_cell_volume 1645.5(2)
_computing_cell_refinement 'CrysAlisPro CCD (Oxford Diffraction, 2009)'
_computing_data_collection 'CrysAlisPro CCD (Oxford Diffraction, 2009)'
_computing_data_reduction 'CrysAlisPro RED (Oxford Diffraction, 2009)'
_computing_molecular_graphics 'CAMERON (Watkin <i>et al.</i>,  1993)'
_computing_publication_material 'WinGX (Farrugia, 1999)'
_computing_structure_refinement 'SHELXL97 (Sheldrick, 2008)'
_computing_structure_solution 'SHELXS97  (Sheldrick, 2008)'
_diffrn_ambient_temperature 290(2)
_diffrn_measured_fraction_theta_full 0.998
_diffrn_measured_fraction_theta_max 0.998
_diffrn_measurement_device_type 'Oxford Xcalibur Eos(Nova) CCD detector'
_diffrn_measurement_method \w
_diffrn_radiation_monochromator graphite
_diffrn_radiation_source 'Enhance (Mo) X-ray Source'
_diffrn_radiation_type MoK\a
_diffrn_radiation_wavelength 0.71073
_diffrn_reflns_av_R_equivalents 0.0520
_diffrn_reflns_av_sigmaI/netI 0.0348
_diffrn_reflns_limit_h_max 11
_diffrn_reflns_limit_h_min -11
_diffrn_reflns_limit_k_max 21
_diffrn_reflns_limit_k_min -21
_diffrn_reflns_limit_l_max 12
_diffrn_reflns_limit_l_min -12
_diffrn_reflns_number 21440
_diffrn_reflns_reduction_process
;
;
_diffrn_reflns_theta_full 25.50
_diffrn_reflns_theta_max 25.50
_diffrn_reflns_theta_min 3.13
_exptl_absorpt_coefficient_mu 0.241
_exptl_absorpt_correction_T_max 0.9648
_exptl_absorpt_correction_T_min 0.9245
_exptl_absorpt_correction_type multi-scan
_exptl_absorpt_process_details '(CrysAlis RED; Oxford Diffraction, 2009)'
_exptl_crystal_colour colorless
_exptl_crystal_density_diffrn 1.315
_exptl_crystal_density_method 'Not Measured'
_exptl_crystal_description block
_exptl_crystal_F_000 680
_exptl_crystal_size_max 0.21
_exptl_crystal_size_mid 0.16
_exptl_crystal_size_min 0.15
_refine_diff_density_max 0.155
_refine_diff_density_min -0.270
_refine_ls_extinction_method none
_refine_ls_goodness_of_fit_ref 0.948
_refine_ls_hydrogen_treatment constr
_refine_ls_matrix_type full
_refine_ls_number_parameters 210
_refine_ls_number_reflns 3061
_refine_ls_number_restraints 0
_refine_ls_restrained_S_all 0.948
_refine_ls_R_factor_all 0.0705
_refine_ls_R_factor_gt 0.0399
_refine_ls_shift/su_max 0.001
_refine_ls_shift/su_mean 0.000
_refine_ls_structure_factor_coef Fsqd
_refine_ls_weighting_details 'calc w=1/[\s^2^(Fo^2^)+(0.0592P)^2^] where P=(Fo^2^+2Fc^2^)/3'
_refine_ls_weighting_scheme calc
_refine_ls_wR_factor_gt 0.0991
_refine_ls_wR_factor_ref 0.1061
_reflns_number_gt 1928
_reflns_number_total 3061
_reflns_threshold_expression I>2\s(I)
_cod_data_source_file bt2983.cif
_cod_data_source_block I
_cod_depositor_comments
;
The following automatic conversions were performed:
'_symmetry_cell_setting' value 'Monoclinic' changed to 'monoclinic'
according to '/home/saulius/struct/CIF-dictionaries/cif_core.dic'
dictionary named 'cif_core.dic' version 2.4.1 from 2010-06-29.

Automatic conversion script
Id: cif_fix_enum 1527 2010-12-29 10:47:43Z saulius 

The following automatic conversions were performed:

'_symmetry_cell_setting' value 'Monoclinic' changed to 'monoclinic'
according to /home/saulius/struct/CIF-dictionaries/cif_core.dic
dictionary named 'cif_core.dic' version 2.4.1 from 2010-06-29.

Automatic conversion script
Id: cif_fix_values 1715 2011-07-08 13:25:40Z adriana 
;
_cod_original_sg_symbol_H-M 'P 21/c'
_cod_database_code 2222579
_cod_database_fobs_code 2222579

loop_
_symmetry_equiv_pos_site_id
_symmetry_equiv_pos_as_xyz
1 x,y,z
2 -x,1/2+y,1/2-z
3 -x,-y,-z
4 x,1/2-y,1/2+z

loop_
_atom_site_type_symbol
_atom_site_label
_atom_site_fract_x
_atom_site_fract_y
_atom_site_fract_z
_atom_site_U_iso_or_equiv
_atom_site_adp_type
_atom_site_calc_flag
_atom_site_refinement_flags
_atom_site_occupancy
_atom_site_disorder_assembly
_atom_site_disorder_group
Cl Cl1 0.51092(6) 1.05067(3) 0.20536(6) 0.0782(2) Uani d . 1 . .
N N1 0.35571(15) 0.79959(8) 0.53674(14) 0.0523(4) Uani d . 1 . .
O O1 0.18412(15) 0.72734(8) 0.59753(16) 0.0844(5) Uani d . 1 . .
O O2 -0.11779(16) 0.83560(9) 0.49385(18) 0.0873(5) Uani d . 1 . .
C C1 0.2157(2) 0.78011(11) 0.52883(19) 0.0562(5) Uani d . 1 . .
C C2 0.10651(18) 0.82606(9) 0.43889(18) 0.0488(4) Uani d . 1 . .
C C3 0.13896(17) 0.88600(9) 0.36740(17) 0.0448(4) Uani d . 1 . .
C C4 0.32709(19) 0.96195(10) 0.29747(17) 0.0502(4) Uani d . 1 . .
H H4 0.2572 0.9916 0.2416 0.060 Uiso calc R 1 . .
C C5 0.46684(19) 0.97641(10) 0.30238(18) 0.0527(5) Uani d . 1 . .
C C6 0.5726(2) 0.93221(11) 0.38284(19) 0.0585(5) Uani d . 1 . .
H H6 0.6677 0.9419 0.3845 0.070 Uiso calc R 1 . .
C C7 0.53689(19) 0.87387(10) 0.46042(18) 0.0554(5) Uani d . 1 . .
H H7 0.6083 0.8443 0.5145 0.066 Uiso calc R 1 . .
C C8 0.39405(18) 0.85855(9) 0.45869(17) 0.0467(4) Uani d . 1 . .
C C9 0.28714(17) 0.90307(9) 0.37541(16) 0.0434(4) Uani d . 1 . .
C C10 0.02678(17) 0.93280(9) 0.27678(17) 0.0460(4) Uani d . 1 . .
C C11 -0.0010(2) 1.00621(10) 0.3121(2) 0.0602(5) Uani d . 1 . .
H H11 0.0483 1.0266 0.3956 0.072 Uiso calc R 1 . .
C C12 -0.1019(2) 1.04958(11) 0.2237(2) 0.0705(6) Uani d . 1 . .
H H12 -0.1209 1.0988 0.2485 0.085 Uiso calc R 1 . .
C C13 -0.1740(2) 1.02063(13) 0.1000(2) 0.0743(6) Uani d . 1 . .
H H13 -0.2407 1.0503 0.0402 0.089 Uiso calc R 1 . .
C C14 -0.1473(2) 0.94779(13) 0.0647(2) 0.0736(6) Uani d . 1 . .
H H14 -0.1972 0.9276 -0.0186 0.088 Uiso calc R 1 . .
C C15 -0.0470(2) 0.90426(11) 0.15166(19) 0.0607(5) Uani d . 1 . .
H H15 -0.0287 0.8551 0.1260 0.073 Uiso calc R 1 . .
C C16 -0.0442(2) 0.80120(11) 0.4330(2) 0.0571(5) Uani d . 1 . .
C C17 -0.0962(2) 0.73258(12) 0.3491(2) 0.0816(7) Uani d . 1 . .
H H17A -0.1914 0.7210 0.3567 0.122 Uiso calc R 1 . .
H H17B -0.0350 0.6903 0.3820 0.122 Uiso calc R 1 . .
H H17C -0.0960 0.7422 0.2543 0.122 Uiso calc R 1 . .
C C18 0.4651(2) 0.75412(11) 0.6307(2) 0.0636(5) Uani d . 1 . .
H H18A 0.4254 0.7340 0.7044 0.076 Uiso calc R 1 . .
H H18B 0.5445 0.7868 0.6718 0.076 Uiso calc R 1 . .
C C19 0.5185(3) 0.68935(11) 0.5580(3) 0.0872(7) Uani d . 1 . .
H H19A 0.4404 0.6567 0.5174 0.131 Uiso calc R 1 . .
H H19B 0.5880 0.6609 0.6231 0.131 Uiso calc R 1 . .
H H19C 0.5613 0.7091 0.4873 0.131 Uiso calc R 1 . .

loop_
_atom_site_aniso_label
_atom_site_aniso_U_11
_atom_site_aniso_U_22
_atom_site_aniso_U_33
_atom_site_aniso_U_12
_atom_site_aniso_U_13
_atom_site_aniso_U_23
Cl1 0.0683(4) 0.0909(4) 0.0817(4) -0.0115(3) 0.0305(3) 0.0206(3)
N1 0.0456(9) 0.0560(9) 0.0506(9) 0.0030(7) 0.0012(7) 0.0075(7)
O1 0.0660(10) 0.0864(10) 0.0946(11) -0.0072(8) 0.0056(8) 0.0460(9)
O2 0.0636(10) 0.0908(11) 0.1172(13) -0.0045(8) 0.0406(10) -0.0133(9)
C1 0.0508(12) 0.0585(12) 0.0568(11) -0.0002(9) 0.0069(9) 0.0104(10)
C2 0.0433(10) 0.0521(10) 0.0504(10) -0.0007(8) 0.0093(8) 0.0018(9)
C3 0.0434(10) 0.0505(10) 0.0398(9) 0.0019(8) 0.0081(8) 0.0000(8)
C4 0.0457(11) 0.0591(11) 0.0457(10) 0.0028(9) 0.0105(8) 0.0031(9)
C5 0.0511(12) 0.0613(11) 0.0480(10) -0.0042(9) 0.0158(9) -0.0025(9)
C6 0.0423(11) 0.0728(13) 0.0604(12) -0.0048(10) 0.0115(9) -0.0070(10)
C7 0.0426(11) 0.0650(12) 0.0545(11) 0.0032(9) 0.0030(9) -0.0006(10)
C8 0.0463(11) 0.0486(10) 0.0435(10) -0.0001(8) 0.0070(8) -0.0025(8)
C9 0.0419(10) 0.0467(10) 0.0407(9) 0.0003(8) 0.0076(8) -0.0009(8)
C10 0.0394(10) 0.0529(11) 0.0475(10) 0.0041(8) 0.0138(8) 0.0063(8)
C11 0.0623(13) 0.0567(12) 0.0617(12) 0.0062(10) 0.0146(10) -0.0015(10)
C12 0.0735(15) 0.0572(12) 0.0872(16) 0.0202(11) 0.0316(13) 0.0094(12)
C13 0.0627(14) 0.0896(16) 0.0722(15) 0.0289(12) 0.0186(12) 0.0254(13)
C14 0.0675(14) 0.0857(15) 0.0602(13) 0.0178(12) -0.0003(11) 0.0037(12)
C15 0.0607(13) 0.0625(12) 0.0547(12) 0.0122(10) 0.0045(10) 0.0005(10)
C16 0.0507(12) 0.0596(12) 0.0593(12) -0.0019(10) 0.0093(10) 0.0124(10)
C17 0.0712(15) 0.0829(15) 0.0854(16) -0.0190(12) 0.0067(12) -0.0039(13)
C18 0.0598(13) 0.0666(13) 0.0579(12) 0.0084(10) 0.0002(10) 0.0159(10)
C19 0.0915(17) 0.0672(14) 0.1005(18) 0.0208(12) 0.0172(14) 0.0104(13)

loop_
_atom_type_symbol
_atom_type_description
_atom_type_scat_dispersion_real
_atom_type_scat_dispersion_imag
_atom_type_scat_source
O O 0.0106 0.0060 'International Tables Vol C Tables 4.2.6.8 and 6.1.1.4'
N N 0.0061 0.0033 'International Tables Vol C Tables 4.2.6.8 and 6.1.1.4'
Cl Cl 0.1484 0.1585 'International Tables Vol C Tables 4.2.6.8 and 6.1.1.4'
H H 0.0000 0.0000 'International Tables Vol C Tables 4.2.6.8 and 6.1.1.4'
C C 0.0033 0.0016 'International Tables Vol C Tables 4.2.6.8 and 6.1.1.4'

loop_
_geom_angle_atom_site_label_1
_geom_angle_atom_site_label_2
_geom_angle_atom_site_label_3
_geom_angle_site_symmetry_1
_geom_angle_site_symmetry_3
_geom_angle
_geom_angle_publ_flag
C1 N1 C8 . . 122.28(14) ?
C1 N1 C18 . . 116.83(15) ?
C8 N1 C18 . . 120.89(15) ?
O1 C1 N1 . . 121.27(17) ?
O1 C1 C2 . . 121.48(17) ?
N1 C1 C2 . . 117.22(16) ?
C3 C2 C1 . . 122.30(16) ?
C3 C2 C16 . . 123.02(16) ?
C1 C2 C16 . . 114.68(15) ?
C2 C3 C9 . . 118.67(15) ?
C2 C3 C10 . . 121.86(15) ?
C9 C3 C10 . . 119.42(14) ?
C5 C4 C9 . . 120.94(17) ?
C5 C4 H4 . . 119.5 ?
C9 C4 H4 . . 119.5 ?
C4 C5 C6 . . 120.58(17) ?
C4 C5 Cl1 . . 119.19(15) ?
C6 C5 Cl1 . . 120.23(14) ?
C7 C6 C5 . . 119.91(17) ?
C7 C6 H6 . . 120.0 ?
C5 C6 H6 . . 120.0 ?
C6 C7 C8 . . 120.60(17) ?
C6 C7 H7 . . 119.7 ?
C8 C7 H7 . . 119.7 ?
N1 C8 C7 . . 121.44(16) ?
N1 C8 C9 . . 119.38(15) ?
C7 C8 C9 . . 119.17(16) ?
C4 C9 C8 . . 118.78(16) ?
C4 C9 C3 . . 121.17(15) ?
C8 C9 C3 . . 120.01(15) ?
C11 C10 C15 . . 118.71(16) ?
C11 C10 C3 . . 121.22(16) ?
C15 C10 C3 . . 120.00(15) ?
C10 C11 C12 . . 120.13(18) ?
C10 C11 H11 . . 119.9 ?
C12 C11 H11 . . 119.9 ?
C13 C12 C11 . . 120.54(19) ?
C13 C12 H12 . . 119.7 ?
C11 C12 H12 . . 119.7 ?
C12 C13 C14 . . 119.54(19) ?
C12 C13 H13 . . 120.2 ?
C14 C13 H13 . . 120.2 ?
C13 C14 C15 . . 120.4(2) ?
C13 C14 H14 . . 119.8 ?
C15 C14 H14 . . 119.8 ?
C14 C15 C10 . . 120.67(18) ?
C14 C15 H15 . . 119.7 ?
C10 C15 H15 . . 119.7 ?
O2 C16 C17 . . 122.09(19) ?
O2 C16 C2 . . 120.83(18) ?
C17 C16 C2 . . 117.08(18) ?
C16 C17 H17A . . 109.5 ?
C16 C17 H17B . . 109.5 ?
H17A C17 H17B . . 109.5 ?
C16 C17 H17C . . 109.5 ?
H17A C17 H17C . . 109.5 ?
H17B C17 H17C . . 109.5 ?
N1 C18 C19 . . 112.27(16) ?
N1 C18 H18A . . 109.2 ?
C19 C18 H18A . . 109.2 ?
N1 C18 H18B . . 109.2 ?
C19 C18 H18B . . 109.2 ?
H18A C18 H18B . . 107.9 ?
C18 C19 H19A . . 109.5 ?
C18 C19 H19B . . 109.5 ?
H19A C19 H19B . . 109.5 ?
C18 C19 H19C . . 109.5 ?
H19A C19 H19C . . 109.5 ?
H19B C19 H19C . . 109.5 ?

loop_
_geom_bond_atom_site_label_1
_geom_bond_atom_site_label_2
_geom_bond_site_symmetry_2
_geom_bond_distance
_geom_bond_publ_flag
Cl1 C5 . 1.7344(18) ?
N1 C1 . 1.378(2) ?
N1 C8 . 1.396(2) ?
N1 C18 . 1.476(2) ?
O1 C1 . 1.232(2) ?
O2 C16 . 1.198(2) ?
C1 C2 . 1.460(2) ?
C2 C3 . 1.348(2) ?
C2 C16 . 1.507(2) ?
C3 C9 . 1.445(2) ?
C3 C10 . 1.489(2) ?
C4 C5 . 1.362(2) ?
C4 C9 . 1.400(2) ?
C4 H4 . 0.9300 ?
C5 C6 . 1.383(3) ?
C6 C7 . 1.375(2) ?
C6 H6 . 0.9300 ?
C7 C8 . 1.400(2) ?
C7 H7 . 0.9300 ?
C8 C9 . 1.405(2) ?
C10 C11 . 1.380(2) ?
C10 C15 . 1.381(2) ?
C11 C12 . 1.383(3) ?
C11 H11 . 0.9300 ?
C12 C13 . 1.368(3) ?
C12 H12 . 0.9300 ?
C13 C14 . 1.368(3) ?
C13 H13 . 0.9300 ?
C14 C15 . 1.374(3) ?
C14 H14 . 0.9300 ?
C15 H15 . 0.9300 ?
C16 C17 . 1.488(3) ?
C17 H17A . 0.9600 ?
C17 H17B . 0.9600 ?
C17 H17C . 0.9600 ?
C18 C19 . 1.502(3) ?
C18 H18A . 0.9700 ?
C18 H18B . 0.9700 ?
C19 H19A . 0.9600 ?
C19 H19B . 0.9600 ?
C19 H19C . 0.9600 ?

loop_
_geom_hbond_atom_site_label_D
_geom_hbond_atom_site_label_H
_geom_hbond_atom_site_label_A
_geom_hbond_site_symmetry_A
_geom_hbond_distance_DH
_geom_hbond_distance_HA
_geom_hbond_distance_DA
_geom_hbond_angle_DHA
_geom_hbond_publ_flag
C15 H15 O1 4_564 0.9300 2.5800 3.341(2) 139.00 yes
C7 H7 O2 1_655 0.9300 2.7020 3.340(2) 126.00 yes

loop_
_geom_torsion_atom_site_label_1
_geom_torsion_atom_site_label_2
_geom_torsion_atom_site_label_3
_geom_torsion_atom_site_label_4
_geom_torsion_site_symmetry_1
_geom_torsion_site_symmetry_2
_geom_torsion_site_symmetry_3
_geom_torsion_site_symmetry_4
_geom_torsion
_geom_torsion_publ_flag
C8 N1 C1 O1 . . . . 179.22(17) ?
C18 N1 C1 O1 . . . . 0.2(3) ?
C8 N1 C1 C2 . . . . -2.6(2) ?
C18 N1 C1 C2 . . . . 178.42(15) ?
O1 C1 C2 C3 . . . . 177.17(18) ?
N1 C1 C2 C3 . . . . -1.0(3) ?
O1 C1 C2 C16 . . . . -2.7(3) ?
N1 C1 C2 C16 . . . . 179.10(16) ?
C1 C2 C3 C9 . . . . 2.9(2) ?
C16 C2 C3 C9 . . . . -177.26(15) ?
C1 C2 C3 C10 . . . . -179.55(16) ?
C16 C2 C3 C10 . . . . 0.3(3) ?
C9 C4 C5 C6 . . . . 1.2(3) ?
C9 C4 C5 Cl1 . . . . -179.29(13) ?
C4 C5 C6 C7 . . . . -1.0(3) ?
Cl1 C5 C6 C7 . . . . 179.43(13) ?
C5 C6 C7 C8 . . . . 0.1(3) ?
C1 N1 C8 C7 . . . . -175.20(16) ?
C18 N1 C8 C7 . . . . 3.8(2) ?
C1 N1 C8 C9 . . . . 4.1(2) ?
C18 N1 C8 C9 . . . . -176.91(16) ?
C6 C7 C8 N1 . . . . -179.99(15) ?
C6 C7 C8 C9 . . . . 0.7(3) ?
C5 C4 C9 C8 . . . . -0.4(2) ?
C5 C4 C9 C3 . . . . -178.10(16) ?
N1 C8 C9 C4 . . . . -179.89(14) ?
C7 C8 C9 C4 . . . . -0.6(2) ?
N1 C8 C9 C3 . . . . -2.1(2) ?
C7 C8 C9 C3 . . . . 177.21(15) ?
C2 C3 C9 C4 . . . . 176.41(16) ?
C10 C3 C9 C4 . . . . -1.2(2) ?
C2 C3 C9 C8 . . . . -1.3(2) ?
C10 C3 C9 C8 . . . . -178.92(15) ?
C2 C3 C10 C11 . . . . 109.3(2) ?
C9 C3 C10 C11 . . . . -73.2(2) ?
C2 C3 C10 C15 . . . . -73.9(2) ?
C9 C3 C10 C15 . . . . 103.69(19) ?
C15 C10 C11 C12 . . . . 0.6(3) ?
C3 C10 C11 C12 . . . . 177.48(16) ?
C10 C11 C12 C13 . . . . -0.7(3) ?
C11 C12 C13 C14 . . . . 1.0(3) ?
C12 C13 C14 C15 . . . . -1.1(3) ?
C13 C14 C15 C10 . . . . 1.0(3) ?
C11 C10 C15 C14 . . . . -0.7(3) ?
C3 C10 C15 C14 . . . . -177.66(17) ?
C3 C2 C16 O2 . . . . -76.4(2) ?
C1 C2 C16 O2 . . . . 103.5(2) ?
C3 C2 C16 C17 . . . . 103.7(2) ?
C1 C2 C16 C17 . . . . -76.4(2) ?
C1 N1 C18 C19 . . . . 93.7(2) ?
C8 N1 C18 C19 . . . . -85.3(2) ?

loop_
_cod_related_entry_id
_cod_related_entry_database
_cod_related_entry_code
1 ChemSpider 24742725
